data_4501826
loop_
_publ_author_name
'Fonari, Marina S.'
'Ganin, Eduard V.'
'Vologzhanina, Anna V.'
'Antipin, Mikhail Yu.'
'Kravtsov, Victor Ch.'

_publ_section_title
;
 Persistent CH&#x00B7;&#x00B7;&#x00B7;\p Interactions in Mefenamic Acid
 Complexes with Cyclic and Acyclic Amines
;
_journal_issue 8
_journal_name_full 'Crystal Growth &amp; Design'
_journal_page_first 3647
_journal_paper_doi 10.1021/cg100518b
_journal_volume 10
_journal_year 2010
_chemical_formula_moiety 'C8 H22 N4, 2(C15 H14 N O2), 2(H2 O)'
_chemical_formula_sum 'C38 H54 N6 O6'
_chemical_formula_weight 690.87
_chemical_name_common
; 
4,10-diaza-1,7-diazoniacyclododecane 
bis(mefenamate) dihydrate
;
_chemical_name_systematic
; 
4,10-diaza-1,7-diazoniacyclododecane 
bis{2-[(2,3-dimethylphenyl)amino]benzoate} dihydrate
;
_space_group_IT_number 15
_symmetry_cell_setting monoclinic
_symmetry_space_group_name_Hall '-C 2yc'
_symmetry_space_group_name_H-M 'C 1 2/c 1'
_atom_sites_solution_hydrogens geom
_atom_sites_solution_primary direct
_atom_sites_solution_secondary difmap
_audit_creation_method SHELXL-97
_cell_angle_alpha 90.00
_cell_angle_beta 104.457(2)
_cell_angle_gamma 90.00
_cell_formula_units_Z 8
_cell_length_a 32.809(4)
_cell_length_b 7.6594(10)
_cell_length_c 29.684(4)
_cell_measurement_temperature 100(2)
_cell_volume 7223.3(16)
_computing_cell_refinement 'Bruker SMART'
_computing_data_collection 'Bruker SMART'
_computing_data_reduction 'Bruker SHELXTL'
_computing_molecular_graphics 'Bruker SHELXTL'
_computing_publication_material 'Bruker SHELXTL'
_computing_structure_refinement 'SHELXL-97 (Sheldrick, 1997)'
_computing_structure_solution 'SHELXS-97 (Sheldrick, 1990)'
_diffrn_ambient_temperature 100(2)
_diffrn_measured_fraction_theta_full 0.998
_diffrn_measured_fraction_theta_max 0.998
_diffrn_measurement_device_type 'CCD area detector'
_diffrn_measurement_method 'phi and omega scan'
_diffrn_radiation_monochromator graphite
_diffrn_radiation_source 'fine-focus sealed tube'
_diffrn_radiation_type MoK\a
_diffrn_radiation_wavelength 0.71073
_diffrn_reflns_av_R_equivalents 0.0563
_diffrn_reflns_av_sigmaI/netI 0.0537
_diffrn_reflns_limit_h_max 40
_diffrn_reflns_limit_h_min -40
_diffrn_reflns_limit_k_max 9
_diffrn_reflns_limit_k_min -9
_diffrn_reflns_limit_l_max 36
_diffrn_reflns_limit_l_min -36
_diffrn_reflns_number 26893
_diffrn_reflns_theta_full 26.00
_diffrn_reflns_theta_max 26.00
_diffrn_reflns_theta_min 1.66
_exptl_absorpt_coefficient_mu 0.087
_exptl_absorpt_correction_type none
_exptl_crystal_colour colorless
_exptl_crystal_density_diffrn 1.271
_exptl_crystal_density_method 'not measured'
_exptl_crystal_description prism
_exptl_crystal_F_000 2976
_exptl_crystal_size_max 0.22
_exptl_crystal_size_mid 0.15
_exptl_crystal_size_min 0.10
_refine_diff_density_max 0.287
_refine_diff_density_min -0.250
_refine_diff_density_rms 0.049
_refine_ls_extinction_method none
_refine_ls_goodness_of_fit_ref 1.008
_refine_ls_hydrogen_treatment mixed
_refine_ls_matrix_type full
_refine_ls_number_parameters 491
_refine_ls_number_reflns 7094
_refine_ls_number_restraints 0
_refine_ls_restrained_S_all 1.008
_refine_ls_R_factor_all 0.0829
_refine_ls_R_factor_gt 0.0545
_refine_ls_shift/su_max 0.000
_refine_ls_shift/su_mean 0.000
_refine_ls_structure_factor_coef Fsqd
_refine_ls_weighting_details 'calc w=1/[\s^2^(Fo^2^)+(0.0660P)^2^+2.2426P] where P=(Fo^2^+2Fc^2^)/3'
_refine_ls_weighting_scheme calc
_refine_ls_wR_factor_gt 0.1236
_refine_ls_wR_factor_ref 0.1354
_reflns_number_gt 5093
_reflns_number_total 7094
_reflns_threshold_expression >2sigma(I)
_cod_data_source_file cg100518b_si_001.cif
_cod_data_source_block m3msad
_cod_depositor_comments
;
The following automatic conversions were performed:

'_symmetry_cell_setting' value 'Monoclinic' changed to 'monoclinic'
according to /home/saulius/struct/CIF-dictionaries/cif_core.dic
dictionary named 'cif_core.dic' version 2.4.2 from 2011-04-26.

Automatic conversion script
Id: cif_fix_values 1715 2011-07-08 13:25:40Z adriana 
;
_cod_original_cell_volume 7223.4(16)
_cod_original_sg_symbol_H-M 'C 2/c'
_cod_database_code 4501826

loop_
_symmetry_equiv_pos_as_xyz
'x, y, z'
'-x, y, -z+1/2'
'x+1/2, y+1/2, z'
'-x+1/2, y+1/2, -z+1/2'
'-x, -y, -z'
'x, -y, z-1/2'
'-x+1/2, -y+1/2, -z'
'x+1/2, -y+1/2, z-1/2'

loop_
_atom_site_label
_atom_site_type_symbol
_atom_site_fract_x
_atom_site_fract_y
_atom_site_fract_z
_atom_site_U_iso_or_equiv
_atom_site_adp_type
_atom_site_occupancy
_atom_site_symmetry_multiplicity
_atom_site_calc_flag
_atom_site_refinement_flags
O1A O 0.16804(4) 0.60983(18) 0.23652(5) 0.0274(4) Uani 1 1 d .
O2A O 0.19164(5) 0.40678(19) 0.19639(5) 0.0307(4) Uani 1 1 d .
N1A N 0.09832(6) 0.7810(2) 0.19735(6) 0.0257(4) Uani 1 1 d .
H1NA H 0.1197(7) 0.761(3) 0.2214(8) 0.031 Uiso 1 1 d .
C1A C 0.13379(6) 0.5796(2) 0.15624(7) 0.0198(4) Uani 1 1 d .
C2A C 0.13662(7) 0.5102(3) 0.11366(7) 0.0231(5) Uani 1 1 d .
H2AA H 0.1576 0.4289 0.1134 0.028 Uiso 1 1 calc R
C3A C 0.10968(7) 0.5571(3) 0.07218(7) 0.0267(5) Uani 1 1 d .
H3AA H 0.1126 0.5093 0.0443 0.032 Uiso 1 1 calc R
C4A C 0.07808(6) 0.6771(3) 0.07254(7) 0.0256(5) Uani 1 1 d .
H4AA H 0.0596 0.7103 0.0447 0.031 Uiso 1 1 calc R
C5A C 0.07394(6) 0.7472(3) 0.11391(7) 0.0230(5) Uani 1 1 d .
H5AA H 0.0522 0.8257 0.1136 0.028 Uiso 1 1 calc R
C6A C 0.10164(6) 0.7032(3) 0.15638(7) 0.0204(4) Uani 1 1 d .
C7A C 0.16642(6) 0.5278(3) 0.19911(7) 0.0207(4) Uani 1 1 d .
C8A C 0.07322(7) 0.9345(3) 0.19834(7) 0.0261(5) Uani 1 1 d .
C9A C 0.03003(7) 0.9198(3) 0.19133(7) 0.0266(5) Uani 1 1 d .
C10A C 0.00589(7) 1.0721(3) 0.19194(7) 0.0275(5) Uani 1 1 d .
C11A C 0.02629(7) 1.2328(3) 0.20031(8) 0.0326(5) Uani 1 1 d .
H11A H 0.0106 1.3335 0.2007 0.039 Uiso 1 1 calc R
C12A C 0.06942(8) 1.2450(3) 0.20798(8) 0.0352(6) Uani 1 1 d .
H12A H 0.0825 1.3532 0.2138 0.042 Uiso 1 1 calc R
C13A C 0.09332(7) 1.0966(3) 0.20701(8) 0.0288(5) Uani 1 1 d .
H13A H 0.1224 1.1046 0.2121 0.035 Uiso 1 1 calc R
C14A C 0.00872(7) 0.7462(3) 0.18357(8) 0.0307(5) Uani 1 1 d .
H14A H 0.0294 0.6564 0.1847 0.046 Uiso 1 1 calc R
H14B H -0.0110 0.7449 0.1536 0.046 Uiso 1 1 calc R
H14C H -0.0059 0.7256 0.2073 0.046 Uiso 1 1 calc R
C15A C -0.04071(7) 1.0592(3) 0.18439(8) 0.0350(6) Uani 1 1 d .
H15A H -0.0517 1.1704 0.1905 0.053 Uiso 1 1 calc R
H15B H -0.0472 0.9732 0.2050 0.053 Uiso 1 1 calc R
H15C H -0.0531 1.0258 0.1528 0.053 Uiso 1 1 calc R
O1B O 0.32774(4) 0.88624(19) 0.49884(5) 0.0288(4) Uani 1 1 d .
O2B O 0.30693(4) 0.64529(18) 0.52836(5) 0.0243(3) Uani 1 1 d .
N1B N 0.38628(6) 1.0821(2) 0.55163(6) 0.0265(4) Uani 1 1 d .
H1NB H 0.3675(7) 1.062(3) 0.5251(8) 0.032 Uiso 1 1 d .
C1B C 0.35432(6) 0.8327(3) 0.57987(7) 0.0201(4) Uani 1 1 d .
C2B C 0.35102(6) 0.7330(3) 0.61812(7) 0.0239(5) Uani 1 1 d .
H2BA H 0.3330 0.6373 0.6132 0.029 Uiso 1 1 calc R
C3B C 0.37322(7) 0.7702(3) 0.66275(8) 0.0281(5) Uani 1 1 d .
H3BA H 0.3695 0.7036 0.6876 0.034 Uiso 1 1 calc R
C4B C 0.40131(7) 0.9091(3) 0.67005(8) 0.0299(5) Uani 1 1 d .
H4BA H 0.4170 0.9345 0.7000 0.036 Uiso 1 1 calc R
C5B C 0.40600(7) 1.0094(3) 0.63316(7) 0.0268(5) Uani 1 1 d .
H5BA H 0.4252 1.1010 0.6386 0.032 Uiso 1 1 calc R
C6B C 0.38263(6) 0.9771(3) 0.58790(7) 0.0223(5) Uani 1 1 d .
C7B C 0.32805(6) 0.7865(3) 0.53274(7) 0.0209(4) Uani 1 1 d .
C8B C 0.41528(6) 1.2228(3) 0.55442(7) 0.0219(5) Uani 1 1 d .
C9B C 0.45803(6) 1.1909(3) 0.55947(7) 0.0223(5) Uani 1 1 d .
C10B C 0.48518(6) 1.3330(3) 0.55903(7) 0.0222(5) Uani 1 1 d .
C11B C 0.46841(6) 1.5006(3) 0.55269(7) 0.0254(5) Uani 1 1 d .
H11B H 0.4861 1.5947 0.5517 0.031 Uiso 1 1 calc R
C12B C 0.42623(7) 1.5299(3) 0.54783(8) 0.0280(5) Uani 1 1 d .
H12B H 0.4156 1.6430 0.5436 0.034 Uiso 1 1 calc R
C13B C 0.39957(6) 1.3917(3) 0.54921(7) 0.0255(5) Uani 1 1 d .
H13B H 0.3711 1.4117 0.5467 0.031 Uiso 1 1 calc R
C14B C 0.47546(7) 1.0085(3) 0.56413(8) 0.0315(5) Uani 1 1 d .
H14D H 0.4528 0.9263 0.5611 0.047 Uiso 1 1 calc R
H14E H 0.4948 0.9951 0.5940 0.047 Uiso 1 1 calc R
H14F H 0.4898 0.9875 0.5402 0.047 Uiso 1 1 calc R
C15B C 0.53148(6) 1.3048(3) 0.56474(8) 0.0301(5) Uani 1 1 d .
H15D H 0.5445 1.4131 0.5598 0.045 Uiso 1 1 calc R
H15E H 0.5356 1.2202 0.5424 0.045 Uiso 1 1 calc R
H15F H 0.5439 1.2631 0.5956 0.045 Uiso 1 1 calc R
N1 N 0.29814(6) 0.5148(2) 0.44206(7) 0.0208(4) Uani 1 1 d .
H1N1 H 0.3006(6) 0.568(3) 0.4719(8) 0.025 Uiso 1 1 d .
H2N1 H 0.2779(7) 0.560(3) 0.4176(8) 0.025 Uiso 1 1 d .
N2 N 0.21489(6) 0.3889(2) 0.39964(6) 0.0240(4) Uani 1 1 d .
H1N2 H 0.1927(7) 0.446(3) 0.4018(7) 0.029 Uiso 1 1 d .
N3 N 0.21934(5) 0.4423(2) 0.30700(6) 0.0217(4) Uani 1 1 d .
H1N3 H 0.2031(6) 0.509(3) 0.2790(7) 0.026 Uiso 1 1 d .
H2N3 H 0.2280(7) 0.509(3) 0.3319(8) 0.026 Uiso 1 1 d .
N4 N 0.30266(5) 0.5723(2) 0.34920(6) 0.0212(4) Uani 1 1 d .
H1N4 H 0.3103(6) 0.685(3) 0.3452(7) 0.025 Uiso 1 1 d .
C1 C 0.28535(6) 0.3301(3) 0.44638(7) 0.0231(5) Uani 1 1 d .
H1A H 0.3015 0.2807 0.4755 0.028 Uiso 1 1 calc R
H1B H 0.2905 0.2610 0.4210 0.028 Uiso 1 1 calc R
C2 C 0.23908(6) 0.3286(3) 0.44498(7) 0.0235(5) Uani 1 1 d .
H2A H 0.2304 0.2112 0.4506 0.028 Uiso 1 1 calc R
H2B H 0.2339 0.4042 0.4691 0.028 Uiso 1 1 calc R
C3 C 0.20153(7) 0.2482(3) 0.36584(7) 0.0265(5) Uani 1 1 d .
H3A H 0.1785 0.1843 0.3732 0.032 Uiso 1 1 calc R
H3B H 0.2247 0.1676 0.3677 0.032 Uiso 1 1 calc R
C4 C 0.18762(7) 0.3205(3) 0.31735(8) 0.0280(5) Uani 1 1 d .
H4A H 0.1831 0.2250 0.2952 0.034 Uiso 1 1 calc R
H4B H 0.1611 0.3815 0.3138 0.034 Uiso 1 1 calc R
C5 C 0.25760(6) 0.3576(3) 0.29926(7) 0.0231(5) Uani 1 1 d .
H5A H 0.2512 0.3042 0.2687 0.028 Uiso 1 1 calc R
H5B H 0.2670 0.2665 0.3222 0.028 Uiso 1 1 calc R
C6 C 0.29188(6) 0.4910(3) 0.30300(7) 0.0231(5) Uani 1 1 d .
H6A H 0.3167 0.4353 0.2973 0.028 Uiso 1 1 calc R
H6B H 0.2826 0.5803 0.2795 0.028 Uiso 1 1 calc R
C7 C 0.33804(6) 0.4899(3) 0.38179(7) 0.0231(5) Uani 1 1 d .
H7A H 0.3641 0.5245 0.3744 0.028 Uiso 1 1 calc R
H7B H 0.3355 0.3641 0.3787 0.028 Uiso 1 1 calc R
C8 C 0.33946(6) 0.5412(3) 0.43119(7) 0.0231(5) Uani 1 1 d .
H8A H 0.3607 0.4720 0.4524 0.028 Uiso 1 1 calc R
H8B H 0.3475 0.6631 0.4358 0.028 Uiso 1 1 calc R
O1W O 0.25766(5) 0.8710(2) 0.42512(5) 0.0270(4) Uani 1 1 d .
H1W1 H 0.2369(8) 0.862(3) 0.4386(9) 0.041 Uiso 1 1 d .
H2W1 H 0.2797(8) 0.880(3) 0.4489(9) 0.041 Uiso 1 1 d .
O2W O 0.22936(5) 0.8733(2) 0.32489(7) 0.0396(4) Uani 1 1 d .
H1W2 H 0.2526(9) 0.891(4) 0.3153(10) 0.059 Uiso 1 1 d .
H2W2 H 0.2382(8) 0.866(4) 0.3578(11) 0.059 Uiso 1 1 d .

loop_
_atom_site_aniso_label
_atom_site_aniso_U_11
_atom_site_aniso_U_22
_atom_site_aniso_U_33
_atom_site_aniso_U_23
_atom_site_aniso_U_13
_atom_site_aniso_U_12
O1A 0.0349(8) 0.0218(8) 0.0232(8) -0.0034(6) 0.0030(6) 0.0096(6)
O2A 0.0366(9) 0.0218(8) 0.0325(9) -0.0015(7) 0.0061(7) 0.0129(7)
N1A 0.0294(10) 0.0261(10) 0.0215(10) -0.0014(8) 0.0062(8) 0.0082(8)
C1A 0.0246(10) 0.0126(10) 0.0227(11) 0.0018(8) 0.0067(9) -0.0017(8)
C2A 0.0308(11) 0.0131(10) 0.0273(12) -0.0007(9) 0.0107(9) 0.0008(9)
C3A 0.0389(13) 0.0216(11) 0.0216(12) -0.0024(9) 0.0117(10) -0.0029(10)
C4A 0.0255(11) 0.0266(12) 0.0230(12) 0.0034(9) 0.0026(9) -0.0046(9)
C5A 0.0218(10) 0.0217(11) 0.0267(12) 0.0022(9) 0.0085(9) 0.0002(9)
C6A 0.0227(10) 0.0177(11) 0.0219(11) 0.0016(8) 0.0077(9) -0.0018(8)
C7A 0.0249(11) 0.0117(10) 0.0271(12) 0.0013(9) 0.0097(9) -0.0019(8)
C8A 0.0324(12) 0.0265(12) 0.0205(11) 0.0019(9) 0.0086(9) 0.0055(9)
C9A 0.0321(12) 0.0237(12) 0.0248(12) 0.0001(9) 0.0085(9) 0.0006(10)
C10A 0.0398(13) 0.0247(12) 0.0202(11) 0.0046(9) 0.0120(10) 0.0089(10)
C11A 0.0372(13) 0.0306(13) 0.0344(14) 0.0060(10) 0.0174(11) 0.0105(11)
C12A 0.0453(14) 0.0213(12) 0.0452(15) -0.0017(11) 0.0228(12) -0.0022(11)
C13A 0.0303(12) 0.0250(12) 0.0338(13) -0.0023(10) 0.0133(10) 0.0018(9)
C14A 0.0325(12) 0.0284(13) 0.0330(13) -0.0028(10) 0.0114(10) -0.0016(10)
C15A 0.0352(13) 0.0377(14) 0.0330(14) 0.0026(11) 0.0101(11) 0.0078(11)
O1B 0.0320(8) 0.0259(9) 0.0251(8) 0.0022(7) 0.0010(7) -0.0088(7)
O2B 0.0289(8) 0.0170(8) 0.0279(8) -0.0045(6) 0.0090(6) -0.0054(6)
N1B 0.0291(10) 0.0266(10) 0.0213(10) -0.0009(8) 0.0014(8) -0.0098(8)
C1B 0.0193(10) 0.0180(11) 0.0240(11) -0.0029(9) 0.0075(8) 0.0032(8)
C2B 0.0265(11) 0.0167(11) 0.0294(12) -0.0006(9) 0.0088(9) 0.0023(9)
C3B 0.0335(12) 0.0270(12) 0.0248(12) 0.0048(10) 0.0093(10) 0.0034(10)
C4B 0.0298(12) 0.0374(14) 0.0223(12) -0.0049(10) 0.0060(9) 0.0008(10)
C5B 0.0268(11) 0.0276(12) 0.0259(12) -0.0041(10) 0.0065(9) -0.0060(9)
C6B 0.0208(10) 0.0218(11) 0.0251(12) -0.0016(9) 0.0071(9) 0.0015(9)
C7B 0.0202(10) 0.0195(11) 0.0241(12) -0.0014(9) 0.0078(9) 0.0022(8)
C8B 0.0277(11) 0.0197(11) 0.0176(11) -0.0005(8) 0.0043(9) -0.0059(9)
C9B 0.0289(11) 0.0158(11) 0.0225(11) -0.0004(9) 0.0073(9) -0.0009(8)
C10B 0.0249(11) 0.0213(11) 0.0198(11) -0.0021(9) 0.0045(9) -0.0004(9)
C11B 0.0271(11) 0.0180(11) 0.0303(12) -0.0005(9) 0.0055(9) -0.0032(9)
C12B 0.0318(12) 0.0152(11) 0.0351(13) 0.0025(9) 0.0049(10) 0.0033(9)
C13B 0.0206(10) 0.0267(12) 0.0281(12) 0.0017(10) 0.0042(9) 0.0012(9)
C14B 0.0361(13) 0.0190(12) 0.0428(14) 0.0017(10) 0.0161(11) 0.0006(10)
C15B 0.0280(12) 0.0254(12) 0.0369(14) -0.0001(10) 0.0082(10) -0.0003(9)
N1 0.0296(10) 0.0137(9) 0.0184(9) 0.0009(7) 0.0046(8) 0.0014(7)
N2 0.0271(10) 0.0170(9) 0.0296(10) -0.0001(8) 0.0100(8) 0.0054(8)
N3 0.0246(9) 0.0191(10) 0.0197(10) -0.0021(8) 0.0023(8) 0.0016(7)
N4 0.0276(9) 0.0122(9) 0.0235(10) 0.0008(7) 0.0060(7) 0.0001(7)
C1 0.0344(12) 0.0115(10) 0.0232(11) 0.0014(8) 0.0065(9) 0.0029(9)
C2 0.0340(12) 0.0157(11) 0.0241(11) 0.0010(9) 0.0131(9) 0.0009(9)
C3 0.0287(11) 0.0186(11) 0.0330(13) -0.0002(9) 0.0090(10) -0.0030(9)
C4 0.0261(11) 0.0254(12) 0.0311(13) -0.0005(10) 0.0046(10) -0.0031(9)
C5 0.0262(11) 0.0189(11) 0.0233(11) -0.0016(9) 0.0041(9) 0.0034(9)
C6 0.0296(11) 0.0190(11) 0.0217(11) 0.0021(9) 0.0082(9) 0.0007(9)
C7 0.0245(11) 0.0180(11) 0.0273(12) 0.0023(9) 0.0073(9) 0.0020(9)
C8 0.0244(11) 0.0173(11) 0.0268(12) 0.0025(9) 0.0047(9) 0.0004(8)
O1W 0.0261(8) 0.0312(9) 0.0241(9) 0.0019(7) 0.0068(7) 0.0021(7)
O2W 0.0370(10) 0.0443(11) 0.0370(10) -0.0076(8) 0.0084(8) 0.0079(8)

loop_
_atom_type_symbol
_atom_type_description
_atom_type_scat_dispersion_real
_atom_type_scat_dispersion_imag
_atom_type_scat_source
C C 0.0033 0.0016 'International Tables Vol C Tables 4.2.6.8 and 6.1.1.4'
H H 0.0000 0.0000 'International Tables Vol C Tables 4.2.6.8 and 6.1.1.4'
N N 0.0061 0.0033 'International Tables Vol C Tables 4.2.6.8 and 6.1.1.4'
O O 0.0106 0.0060 'International Tables Vol C Tables 4.2.6.8 and 6.1.1.4'

loop_
_geom_angle_atom_site_label_1
_geom_angle_atom_site_label_2
_geom_angle_atom_site_label_3
_geom_angle
C6A N1A C8A 122.74(17)
C6A N1A H1NA 114.7(15)
C8A N1A H1NA 117.9(15)
C2A C1A C6A 118.34(18)
C2A C1A C7A 118.27(18)
C6A C1A C7A 123.28(18)
C3A C2A C1A 122.65(19)
C3A C2A H2AA 118.7
C1A C2A H2AA 118.7
C2A C3A C4A 118.8(2)
C2A C3A H3AA 120.6
C4A C3A H3AA 120.6
C5A C4A C3A 120.4(2)
C5A C4A H4AA 119.8
C3A C4A H4AA 119.8
C4A C5A C6A 121.51(19)
C4A C5A H5AA 119.2
C6A C5A H5AA 119.2
N1A C6A C5A 120.85(18)
N1A C6A C1A 120.80(18)
C5A C6A C1A 118.33(18)
O2A C7A O1A 122.54(19)
O2A C7A C1A 118.85(18)
O1A C7A C1A 118.60(17)
C9A C8A C13A 121.2(2)
C9A C8A N1A 119.99(19)
C13A C8A N1A 118.85(19)
C8A C9A C10A 119.2(2)
C8A C9A C14A 121.19(19)
C10A C9A C14A 119.66(19)
C11A C10A C9A 119.1(2)
C11A C10A C15A 120.93(19)
C9A C10A C15A 120.0(2)
C12A C11A C10A 121.1(2)
C12A C11A H11A 119.4
C10A C11A H11A 119.4
C11A C12A C13A 120.3(2)
C11A C12A H12A 119.9
C13A C12A H12A 119.9
C12A C13A C8A 119.3(2)
C12A C13A H13A 120.4
C8A C13A H13A 120.4
C9A C14A H14A 109.5
C9A C14A H14B 109.5
H14A C14A H14B 109.5
C9A C14A H14C 109.5
H14A C14A H14C 109.5
H14B C14A H14C 109.5
C10A C15A H15A 109.5
C10A C15A H15B 109.5
H15A C15A H15B 109.5
C10A C15A H15C 109.5
H15A C15A H15C 109.5
H15B C15A H15C 109.5
C6B N1B C8B 125.77(18)
C6B N1B H1NB 114.8(15)
C8B N1B H1NB 119.3(15)
C2B C1B C6B 117.93(18)
C2B C1B C7B 119.32(18)
C6B C1B C7B 122.75(18)
C3B C2B C1B 122.8(2)
C3B C2B H2BA 118.6
C1B C2B H2BA 118.6
C2B C3B C4B 118.7(2)
C2B C3B H3BA 120.6
C4B C3B H3BA 120.6
C5B C4B C3B 120.3(2)
C5B C4B H4BA 119.8
C3B C4B H4BA 119.8
C4B C5B C6B 121.6(2)
C4B C5B H5BA 119.2
C6B C5B H5BA 119.2
N1B C6B C5B 121.18(19)
N1B C6B C1B 120.27(18)
C5B C6B C1B 118.55(19)
O1B C7B O2B 122.48(18)
O1B C7B C1B 119.49(18)
O2B C7B C1B 118.03(18)
C13B C8B C9B 120.74(18)
C13B C8B N1B 118.30(18)
C9B C8B N1B 120.85(18)
C8B C9B C10B 119.04(18)
C8B C9B C14B 121.46(18)
C10B C9B C14B 119.47(18)
C11B C10B C9B 118.99(19)
C11B C10B C15B 120.19(19)
C9B C10B C15B 120.81(18)
C12B C11B C10B 121.3(2)
C12B C11B H11B 119.4
C10B C11B H11B 119.4
C11B C12B C13B 120.1(2)
C11B C12B H12B 120.0
C13B C12B H12B 120.0
C12B C13B C8B 119.88(19)
C12B C13B H13B 120.1
C8B C13B H13B 120.1
C9B C14B H14D 109.5
C9B C14B H14E 109.5
H14D C14B H14E 109.5
C9B C14B H14F 109.5
H14D C14B H14F 109.5
H14E C14B H14F 109.5
C10B C15B H15D 109.5
C10B C15B H15E 109.5
H15D C15B H15E 109.5
C10B C15B H15F 109.5
H15D C15B H15F 109.5
H15E C15B H15F 109.5
C8 N1 C1 116.15(16)
C8 N1 H1N1 105.8(12)
C1 N1 H1N1 106.4(13)
C8 N1 H2N1 107.1(13)
C1 N1 H2N1 105.3(13)
H1N1 N1 H2N1 116.5(18)
C2 N2 C3 113.65(16)
C2 N2 H1N2 111.5(15)
C3 N2 H1N2 107.9(15)
C5 N3 C4 114.93(16)
C5 N3 H1N3 112.8(12)
C4 N3 H1N3 103.7(12)
C5 N3 H2N3 105.9(14)
C4 N3 H2N3 106.6(14)
H1N3 N3 H2N3 113.0(19)
C7 N4 C6 113.78(16)
C7 N4 H1N4 107.2(13)
C6 N4 H1N4 106.9(13)
N1 C1 C2 107.94(16)
N1 C1 H1A 110.1
C2 C1 H1A 110.1
N1 C1 H1B 110.1
C2 C1 H1B 110.1
H1A C1 H1B 108.4
N2 C2 C1 109.62(16)
N2 C2 H2A 109.7
C1 C2 H2A 109.7
N2 C2 H2B 109.7
C1 C2 H2B 109.7
H2A C2 H2B 108.2
N2 C3 C4 110.67(17)
N2 C3 H3A 109.5
C4 C3 H3A 109.5
N2 C3 H3B 109.5
C4 C3 H3B 109.5
H3A C3 H3B 108.1
N3 C4 C3 111.62(17)
N3 C4 H4A 109.3
C3 C4 H4A 109.3
N3 C4 H4B 109.3
C3 C4 H4B 109.3
H4A C4 H4B 108.0
N3 C5 C6 109.77(17)
N3 C5 H5A 109.7
C6 C5 H5A 109.7
N3 C5 H5B 109.7
C6 C5 H5B 109.7
H5A C5 H5B 108.2
N4 C6 C5 111.03(16)
N4 C6 H6A 109.4
C5 C6 H6A 109.4
N4 C6 H6B 109.4
C5 C6 H6B 109.4
H6A C6 H6B 108.0
N4 C7 C8 111.05(16)
N4 C7 H7A 109.4
C8 C7 H7A 109.4
N4 C7 H7B 109.4
C8 C7 H7B 109.4
H7A C7 H7B 108.0
N1 C8 C7 111.58(17)
N1 C8 H8A 109.3
C7 C8 H8A 109.3
N1 C8 H8B 109.3
C7 C8 H8B 109.3
H8A C8 H8B 108.0
H1W1 O1W H2W1 102(2)
H1W2 O2W H2W2 106(2)

loop_
_geom_bond_atom_site_label_1
_geom_bond_atom_site_label_2
_geom_bond_distance
O1A C7A 1.265(2)
O2A C7A 1.258(2)
N1A C6A 1.383(3)
N1A C8A 1.440(3)
N1A H1NA 0.88(2)
C1A C2A 1.395(3)
C1A C6A 1.418(3)
C1A C7A 1.498(3)
C2A C3A 1.372(3)
C2A H2AA 0.9300
C3A C4A 1.387(3)
C3A H3AA 0.9300
C4A C5A 1.378(3)
C4A H4AA 0.9300
C5A C6A 1.399(3)
C5A H5AA 0.9300
C8A C9A 1.384(3)
C8A C13A 1.399(3)
C9A C10A 1.413(3)
C9A C14A 1.494(3)
C10A C11A 1.393(3)
C10A C15A 1.492(3)
C11A C12A 1.379(3)
C11A H11A 0.9300
C12A C13A 1.385(3)
C12A H12A 0.9300
C13A H13A 0.9300
C14A H14A 0.9600
C14A H14B 0.9600
C14A H14C 0.9600
C15A H15A 0.9600
C15A H15B 0.9600
C15A H15C 0.9600
O1B C7B 1.262(2)
O2B C7B 1.273(2)
N1B C6B 1.373(3)
N1B C8B 1.426(3)
N1B H1NB 0.88(2)
C1B C2B 1.395(3)
C1B C6B 1.426(3)
C1B C7B 1.491(3)
C2B C3B 1.373(3)
C2B H2BA 0.9300
C3B C4B 1.389(3)
C3B H3BA 0.9300
C4B C5B 1.378(3)
C4B H4BA 0.9300
C5B C6B 1.393(3)
C5B H5BA 0.9300
C8B C13B 1.387(3)
C8B C9B 1.394(3)
C9B C10B 1.408(3)
C9B C14B 1.503(3)
C10B C11B 1.391(3)
C10B C15B 1.501(3)
C11B C12B 1.374(3)
C11B H11B 0.9300
C12B C13B 1.381(3)
C12B H12B 0.9300
C13B H13B 0.9300
C14B H14D 0.9600
C14B H14E 0.9600
C14B H14F 0.9600
C15B H15D 0.9600
C15B H15E 0.9600
C15B H15F 0.9600
N1 C8 1.484(3)
N1 C1 1.490(3)
N1 H1N1 0.96(2)
N1 H2N1 0.92(2)
N2 C2 1.456(3)
N2 C3 1.463(3)
N2 H1N2 0.86(2)
N3 C5 1.481(3)
N3 C4 1.486(3)
N3 H1N3 1.01(2)
N3 H2N3 0.88(2)
N4 C7 1.456(2)
N4 C6 1.467(3)
N4 H1N4 0.92(2)
C1 C2 1.508(3)
C1 H1A 0.9700
C1 H1B 0.9700
C2 H2A 0.9700
C2 H2B 0.9700
C3 C4 1.503(3)
C3 H3A 0.9700
C3 H3B 0.9700
C4 H4A 0.9700
C4 H4B 0.9700
C5 C6 1.503(3)
C5 H5A 0.9700
C5 H5B 0.9700
C6 H6A 0.9700
C6 H6B 0.9700
C7 C8 1.508(3)
C7 H7A 0.9700
C7 H7B 0.9700
C8 H8A 0.9700
C8 H8B 0.9700
O1W H1W1 0.87(3)
O1W H2W1 0.88(3)
O2W H1W2 0.89(3)
O2W H2W2 0.95(3)

loop_
_geom_hbond_atom_site_label_D
_geom_hbond_atom_site_label_H
_geom_hbond_atom_site_label_A
_geom_hbond_distance_DH
_geom_hbond_distance_HA
_geom_hbond_distance_DA
_geom_hbond_angle_DHA
_geom_hbond_site_symmetry_A
N1A H1NA O1A 0.88(2) 1.93(2) 2.641(2) 137(2) .
N1B H1NB O1B 0.88(2) 1.90(2) 2.625(2) 138(2) .
N1 H1N1 O2B 0.96(2) 1.74(2) 2.697(2) 175(2) .
N1 H1N1 O1B 0.96(2) 2.65(2) 3.326(2) 127.7(16) .
N1 H2N1 N4 0.92(2) 2.37(2) 2.832(3) 110.9(16) .
N1 H2N1 N2 0.92(2) 2.39(2) 2.874(3) 112.3(16) .
N1 H2N1 O1W 0.92(2) 2.50(2) 3.021(2) 116.5(16) .
N3 H1N3 O1A 1.01(2) 1.67(2) 2.664(2) 168.7(18) .
N3 H1N3 O2A 1.01(2) 2.51(2) 3.192(2) 124.6(15) .
N3 H2N3 N2 0.88(2) 2.35(2) 2.820(3) 113.6(17) .
N3 H2N3 N4 0.88(2) 2.42(2) 2.885(2) 113.0(17) .
N4 H1N4 O2A 0.92(2) 2.09(2) 2.925(2) 150.8(18) 4
O1W H1W1 O2B 0.87(3) 1.93(3) 2.806(2) 176(2) 7_566
O1W H2W1 O1B 0.88(3) 1.88(3) 2.752(2) 177(2) .
O2W H1W2 O2A 0.89(3) 1.95(3) 2.828(2) 170(3) 4
O2W H2W2 O1W 0.95(3) 1.94(3) 2.887(2) 175(3) .

loop_
_geom_torsion_atom_site_label_1
_geom_torsion_atom_site_label_2
_geom_torsion_atom_site_label_3
_geom_torsion_atom_site_label_4
_geom_torsion
C6A C1A C2A C3A 0.1(3)
C7A C1A C2A C3A -176.28(18)
C1A C2A C3A C4A -0.6(3)
C2A C3A C4A C5A -0.1(3)
C3A C4A C5A C6A 1.3(3)
C8A N1A C6A C5A -13.6(3)
C8A N1A C6A C1A 165.00(19)
C4A C5A C6A N1A 176.87(19)
C4A C5A C6A C1A -1.8(3)
C2A C1A C6A N1A -177.59(18)
C7A C1A C6A N1A -1.4(3)
C2A C1A C6A C5A 1.1(3)
C7A C1A C6A C5A 177.26(18)
C2A C1A C7A O2A -9.5(3)
C6A C1A C7A O2A 174.29(18)
C2A C1A C7A O1A 169.16(18)
C6A C1A C7A O1A -7.0(3)
C6A N1A C8A C9A 79.3(3)
C6A N1A C8A C13A -101.4(2)
C13A C8A C9A C10A 1.4(3)
N1A C8A C9A C10A -179.33(19)
C13A C8A C9A C14A -178.0(2)
N1A C8A C9A C14A 1.2(3)
C8A C9A C10A C11A -1.0(3)
C14A C9A C10A C11A 178.5(2)
C8A C9A C10A C15A 179.9(2)
C14A C9A C10A C15A -0.6(3)
C9A C10A C11A C12A 0.0(3)
C15A C10A C11A C12A 179.0(2)
C10A C11A C12A C13A 0.6(4)
C11A C12A C13A C8A -0.2(3)
C9A C8A C13A C12A -0.8(3)
N1A C8A C13A C12A 179.9(2)
C6B C1B C2B C3B 1.1(3)
C7B C1B C2B C3B -178.12(19)
C1B C2B C3B C4B -2.3(3)
C2B C3B C4B C5B 1.3(3)
C3B C4B C5B C6B 0.9(3)
C8B N1B C6B C5B 5.0(3)
C8B N1B C6B C1B -175.56(19)
C4B C5B C6B N1B 177.4(2)
C4B C5B C6B C1B -2.1(3)
C2B C1B C6B N1B -178.36(18)
C7B C1B C6B N1B 0.8(3)
C2B C1B C6B C5B 1.1(3)
C7B C1B C6B C5B -179.68(18)
C2B C1B C7B O1B 172.88(18)
C6B C1B C7B O1B -6.3(3)
C2B C1B C7B O2B -7.7(3)
C6B C1B C7B O2B 173.07(17)
C6B N1B C8B C13B -110.8(2)
C6B N1B C8B C9B 73.0(3)
C13B C8B C9B C10B -0.3(3)
N1B C8B C9B C10B 175.88(18)
C13B C8B C9B C14B -178.7(2)
N1B C8B C9B C14B -2.5(3)
C8B C9B C10B C11B -1.2(3)
C14B C9B C10B C11B 177.25(19)
C8B C9B C10B C15B 179.50(19)
C14B C9B C10B C15B -2.1(3)
C9B C10B C11B C12B 1.3(3)
C15B C10B C11B C12B -179.4(2)
C10B C11B C12B C13B 0.0(3)
C11B C12B C13B C8B -1.5(3)
C9B C8B C13B C12B 1.6(3)
N1B C8B C13B C12B -174.61(19)
C8 N1 C1 C2 -165.63(17)
C3 N2 C2 C1 91.1(2)
N1 C1 C2 N2 64.7(2)
C2 N2 C3 C4 -164.36(17)
C5 N3 C4 C3 73.8(2)
N2 C3 C4 N3 50.3(2)
C4 N3 C5 C6 -163.67(17)
C7 N4 C6 C5 94.5(2)
N3 C5 C6 N4 60.2(2)
C6 N4 C7 C8 -163.07(16)
C1 N1 C8 C7 71.4(2)
N4 C7 C8 N1 50.8(2)
